data_1552912
loop_
_publ_author_name
'Randall McClain, K.'
'Gould, Colin A.'
'Chakarawet, Khetpakorn'
'Teat, Simon J.'
'Groshens, Thomas J.'
'Long, Jeffrey R.'
'Harvey, Benjamin G.'

_publ_section_title
;
 High-temperature magnetic blocking and magneto-structural correlations in
 a series of dysprosium(iii) metallocenium single-molecule magnets.
;
_journal_issue 45
_journal_name_full 'Chemical science'
_journal_page_first 8492
_journal_page_last 8503
_journal_paper_doi 10.1039/c8sc03907k
_journal_volume 9
_journal_year 2018
_chemical_formula_moiety 'C40 H70 Y, B C24 F20'
_chemical_formula_sum 'C64 H70 B F20 Y'
_chemical_formula_weight 1318.92
_space_group_crystal_system monoclinic
_space_group_IT_number 15
_space_group_name_Hall '-C 2yc'
_space_group_name_H-M_alt 'C 1 2/c 1'
_symmetry_space_group_name_Hall '-C 2yc'
_symmetry_space_group_name_H-M 'C 1 2/c 1'
_atom_sites_solution_hydrogens geom
_atom_sites_solution_primary dual
_audit_creation_date 2018-10-02
_audit_creation_method
;
Olex2 1.2
(compiled 2017.08.10 svn.r3458 for OlexSys, GUI svn.r5381)
;
_audit_update_record
;
2018-10-17 deposited with the CCDC.
2018-10-26 downloaded from the CCDC.
;
_cell_angle_alpha 90
_cell_angle_beta 106.0490(10)
_cell_angle_gamma 90
_cell_formula_units_Z 4
_cell_length_a 27.336(2)
_cell_length_b 11.5772(10)
_cell_length_c 19.4333(17)
_cell_measurement_reflns_used 8212
_cell_measurement_temperature 100(2)
_cell_measurement_theta_max 25.47
_cell_measurement_theta_min 2.30
_cell_volume 5910.4(8)
_computing_cell_refinement 'SAINT V8.32B (?, 2016)'
_computing_data_reduction 'SAINT V8.32B (?, 2016)'
_computing_molecular_graphics 'Olex2 (Dolomanov et al., 2009)'
_computing_publication_material 'Olex2 (Dolomanov et al., 2009)'
_computing_structure_refinement 'XL (Sheldrick, 2008)'
_computing_structure_solution 'XT (Sheldrick, 2015)'
_diffrn_ambient_temperature 100(2)
_diffrn_detector_area_resol_mean 10.42
_diffrn_measured_fraction_theta_full 1.000
_diffrn_measured_fraction_theta_max 1.000
_diffrn_measurement_device_type 'Bruker APEX-II CCD'
_diffrn_measurement_method '\f and \w scans'
_diffrn_radiation_type MoK\a
_diffrn_radiation_wavelength 0.71073
_diffrn_reflns_av_R_equivalents 0.0464
_diffrn_reflns_av_unetI/netI 0.0308
_diffrn_reflns_Laue_measured_fraction_full 1.000
_diffrn_reflns_Laue_measured_fraction_max 1.000
_diffrn_reflns_limit_h_max 32
_diffrn_reflns_limit_h_min -32
_diffrn_reflns_limit_k_max 13
_diffrn_reflns_limit_k_min -13
_diffrn_reflns_limit_l_max 23
_diffrn_reflns_limit_l_min -23
_diffrn_reflns_number 33243
_diffrn_reflns_point_group_measured_fraction_full 1.000
_diffrn_reflns_point_group_measured_fraction_max 1.000
_diffrn_reflns_theta_full 25.242
_diffrn_reflns_theta_max 25.349
_diffrn_reflns_theta_min 1.550
_diffrn_standards_number 0
_exptl_absorpt_coefficient_mu 1.091
_exptl_absorpt_correction_T_max 0.7453
_exptl_absorpt_correction_T_min 0.7081
_exptl_absorpt_correction_type multi-scan
_exptl_absorpt_process_details
'SADABS-2012/1 (Bruker,2012) was used for absorption correction. wR2(int) was 0.0518 before and 0.0451 after correction. The Ratio of minimum to maximum transmission is 0.9501. The \l/2 correction factor is 0.0015.'
_exptl_crystal_colour yellow
_exptl_crystal_density_diffrn 1.482
_exptl_crystal_density_method 'not measured'
_exptl_crystal_description needle
_exptl_crystal_F_000 2712
_exptl_crystal_size_max 0.327
_exptl_crystal_size_mid 0.268
_exptl_crystal_size_min 0.140
_refine_diff_density_max 0.773
_refine_diff_density_min -0.957
_refine_diff_density_rms 0.058
_refine_ls_extinction_method none
_refine_ls_goodness_of_fit_ref 1.032
_refine_ls_hydrogen_treatment constr
_refine_ls_matrix_type full
_refine_ls_number_parameters 599
_refine_ls_number_reflns 5416
_refine_ls_number_restraints 324
_refine_ls_restrained_S_all 1.007
_refine_ls_R_factor_all 0.0685
_refine_ls_R_factor_gt 0.0470
_refine_ls_shift/su_max 0.000
_refine_ls_shift/su_mean 0.000
_refine_ls_structure_factor_coef Fsqd
_refine_ls_weighting_details 'w=1/[\s^2^(Fo^2^)+(0.0576P)^2^+12.6660P] where P=(Fo^2^+2Fc^2^)/3'
_refine_ls_weighting_scheme calc
_refine_ls_wR_factor_gt 0.1119
_refine_ls_wR_factor_ref 0.1255
_reflns_Friedel_coverage 0.000
_reflns_number_gt 4102
_reflns_number_total 5416
_reflns_threshold_expression 'I > 2\s(I)'
_cod_data_source_file c8sc03907k3.cif
_cod_data_source_block tg_rm_6_15_1_0m
_cod_original_cell_volume 5910.4(9)
_cod_database_code 1552912
_shelx_shelxl_version_number 2014/7
_shelx_space_group_comment
;
The symmetry employed for this shelxl refinement is uniquely defined
by the following loop, which should always be used as a source of
symmetry information in preference to the above space-group names.
They are only intended as comments.
;
_olex2_refinement_description
;
1. Fixed Uiso
 At 1.2 times of:
  All C(H) groups
 At 1.5 times of:
  All C(H,H,H) groups
2. Rigid body (RIGU) restrains
 C11A, C12A, C13A, C14A, C15A, C16A, C21A, C22A, C23A, C24A, C25A, C26A, F12A,
 F13A, F14A, F15A, F16A, F22A, F23A, F24A, F25A, F26A
 with sigma for 1-2 distances of 0.004 and sigma for 1-3 distances of 0.004
 C11B, C12B, C13B, C14B, C15B, C16B, C21B, C22B, C23B, C24B, C25B, C26B, F12B,
 F13B, F14B, F15B, F16B, F22B, F23B, F24B, F25B, F26B
 with sigma for 1-2 distances of 0.004 and sigma for 1-3 distances of 0.004
3. Others
 Sof(F12B)=Sof(F13B)=Sof(F14B)=Sof(F15B)=Sof(F16B)=Sof(F22B)=Sof(F23B)=
 Sof(F24B)=Sof(F25B)=Sof(F26B)=Sof(C11B)=Sof(C12B)=Sof(C13B)=Sof(C14B)=
 Sof(C15B)=Sof(C16B)=Sof(C21B)=Sof(C22B)=Sof(C23B)=Sof(C24B)=Sof(C25B)=
 Sof(C26B)=1-FVAR(1)
 Sof(F12A)=Sof(F13A)=Sof(F14A)=Sof(F15A)=Sof(F16A)=Sof(F22A)=Sof(F23A)=
 Sof(F24A)=Sof(F25A)=Sof(F26A)=Sof(C11A)=Sof(C12A)=Sof(C13A)=Sof(C14A)=
 Sof(C15A)=Sof(C16A)=Sof(C21A)=Sof(C22A)=Sof(C23A)=Sof(C24A)=Sof(C25A)=
 Sof(C26A)=FVAR(1)
4.a Ternary CH refined with riding coordinates:
 C6(H6), C9(H9), C12(H12), C15(H15), C18(H18)
4.b Idealised Me refined as rotating group:
 C7(H7A,H7B,H7C), C8(H8A,H8B,H8C), C10(H10A,H10B,H10C), C11(H11A,H11B,H11C),
 C13(H13A,H13B,H13C), C14(H14A,H14B,H14C), C16(H16A,H16B,H16C), C17(H17A,H17B,
 H17C), C19(H19A,H19B,H19C), C20(H20A,H20B,H20C)
;
_olex2_submission_special_instructions 'No special instructions were received'

loop_
_space_group_symop_operation_xyz
'x, y, z'
'-x, y, -z+1/2'
'x+1/2, y+1/2, z'
'-x+1/2, y+1/2, -z+1/2'
'-x, -y, -z'
'x, -y, z-1/2'
'-x+1/2, -y+1/2, -z'
'x+1/2, -y+1/2, z-1/2'

loop_
_atom_site_label
_atom_site_type_symbol
_atom_site_fract_x
_atom_site_fract_y
_atom_site_fract_z
_atom_site_U_iso_or_equiv
_atom_site_adp_type
_atom_site_occupancy
_atom_site_site_symmetry_order
_atom_site_calc_flag
_atom_site_refinement_flags_posn
_atom_site_refinement_flags_adp
_atom_site_refinement_flags_occupancy
_atom_site_disorder_assembly
_atom_site_disorder_group
Y1 Y 0.7500 0.7500 0.5000 0.05627(19) Uani 1 2 d S T P . .
C1 C 0.80018(10) 0.5578(2) 0.53616(14) 0.0243(6) Uani 1 1 d . . . . .
C2 C 0.78631(10) 0.5584(2) 0.46011(14) 0.0254(6) Uani 1 1 d . . . . .
C3 C 0.81351(10) 0.6494(2) 0.43782(14) 0.0262(6) Uani 1 1 d . . . . .
C4 C 0.84455(10) 0.7040(2) 0.50096(15) 0.0281(6) Uani 1 1 d . . . . .
C5 C 0.83592(10) 0.6465(2) 0.56101(15) 0.0288(6) Uani 1 1 d . . . . .
C6 C 0.78295(11) 0.4631(2) 0.57967(16) 0.0316(7) Uani 1 1 d . . . . .
H6 H 0.7579 0.4144 0.5443 0.038 Uiso 1 1 calc R . . . .
C7 C 0.75563(11) 0.5060(3) 0.63240(17) 0.0349(7) Uani 1 1 d . . . . .
H7A H 0.7803 0.5405 0.6737 0.052 Uiso 1 1 calc GR . . . .
H7B H 0.7385 0.4412 0.6484 0.052 Uiso 1 1 calc GR . . . .
H7C H 0.7304 0.5642 0.6093 0.052 Uiso 1 1 calc GR . . . .
C8 C 0.82737(11) 0.3827(2) 0.61614(15) 0.0308(6) Uani 1 1 d . . . . .
H8A H 0.8430 0.3523 0.5802 0.046 Uiso 1 1 calc GR . . . .
H8B H 0.8146 0.3185 0.6391 0.046 Uiso 1 1 calc GR . . . .
H8C H 0.8528 0.4262 0.6523 0.046 Uiso 1 1 calc GR . . . .
C9 C 0.75615(13) 0.4678(3) 0.40795(17) 0.0402(8) Uani 1 1 d . . . . .
H9 H 0.7546 0.4967 0.3589 0.048 Uiso 1 1 calc R . . . .
C10 C 0.70172(12) 0.4482(3) 0.40860(17) 0.0408(8) Uani 1 1 d . . . . .
H10A H 0.7011 0.4109 0.4536 0.061 Uiso 1 1 calc GR . . . .
H10B H 0.6847 0.3984 0.3683 0.061 Uiso 1 1 calc GR . . . .
H10C H 0.6840 0.5225 0.4043 0.061 Uiso 1 1 calc GR . . . .
C11 C 0.78580(13) 0.3530(2) 0.41661(16) 0.0389(7) Uani 1 1 d . . . . .
H11A H 0.8214 0.3685 0.4189 0.058 Uiso 1 1 calc GR . . . .
H11B H 0.7708 0.3028 0.3756 0.058 Uiso 1 1 calc GR . . . .
H11C H 0.7840 0.3148 0.4609 0.058 Uiso 1 1 calc GR . . . .
C12 C 0.82037(12) 0.6732(3) 0.36319(15) 0.0347(7) Uani 1 1 d . . . . .
H12 H 0.8427 0.7429 0.3684 0.042 Uiso 1 1 calc R . . . .
C13 C 0.77221(12) 0.7013(3) 0.30331(15) 0.0323(7) Uani 1 1 d . . . . .
H13A H 0.7502 0.6330 0.2932 0.049 Uiso 1 1 calc GR . . . .
H13B H 0.7816 0.7236 0.2600 0.049 Uiso 1 1 calc GR . . . .
H13C H 0.7540 0.7651 0.3184 0.049 Uiso 1 1 calc GR . . . .
C14 C 0.84974(12) 0.5740(3) 0.33940(16) 0.0348(7) Uani 1 1 d . . . . .
H14A H 0.8794 0.5534 0.3789 0.052 Uiso 1 1 calc GR . . . .
H14B H 0.8611 0.5991 0.2981 0.052 Uiso 1 1 calc GR . . . .
H14C H 0.8274 0.5067 0.3261 0.052 Uiso 1 1 calc GR . . . .
C15 C 0.88805(11) 0.7913(3) 0.50903(16) 0.0339(7) Uani 1 1 d . . . . .
H15 H 0.9020 0.8063 0.5615 0.041 Uiso 1 1 calc R . . . .
C16 C 0.87204(12) 0.9096(2) 0.47336(16) 0.0334(7) Uani 1 1 d . . . . .
H16A H 0.8588 0.8993 0.4215 0.050 Uiso 1 1 calc GR . . . .
H16B H 0.9016 0.9612 0.4837 0.050 Uiso 1 1 calc GR . . . .
H16C H 0.8455 0.9433 0.4922 0.050 Uiso 1 1 calc GR . . . .
C17 C 0.93191(12) 0.7418(3) 0.4835(2) 0.0416(8) Uani 1 1 d . . . . .
H17A H 0.9405 0.6645 0.5038 0.062 Uiso 1 1 calc GR . . . .
H17B H 0.9617 0.7923 0.4992 0.062 Uiso 1 1 calc GR . . . .
H17C H 0.9216 0.7368 0.4311 0.062 Uiso 1 1 calc GR . . . .
C18 C 0.86339(12) 0.6614(3) 0.64044(15) 0.0344(7) Uani 1 1 d . . . . .
H18 H 0.8471 0.6060 0.6669 0.041 Uiso 1 1 calc R . . . .
C19 C 0.85788(13) 0.7808(3) 0.67011(17) 0.0409(8) Uani 1 1 d . . . . .
H19A H 0.8787 0.8361 0.6525 0.061 Uiso 1 1 calc GR . . . .
H19B H 0.8692 0.7784 0.7225 0.061 Uiso 1 1 calc GR . . . .
H19C H 0.8221 0.8046 0.6544 0.061 Uiso 1 1 calc GR . . . .
C20 C 0.91985(11) 0.6270(3) 0.65794(17) 0.0401(7) Uani 1 1 d . . . . .
H20A H 0.9227 0.5489 0.6399 0.060 Uiso 1 1 calc GR . . . .
H20B H 0.9349 0.6286 0.7099 0.060 Uiso 1 1 calc GR . . . .
H20C H 0.9379 0.6816 0.6351 0.060 Uiso 1 1 calc GR . . . .
F12A F 0.5736(4) 0.4264(8) 0.3772(5) 0.0286(16) Uani 0.472(15) 1 d . U . A 1
F13A F 0.6008(4) 0.3025(6) 0.4954(4) 0.0391(16) Uani 0.472(15) 1 d . U . A 1
F14A F 0.5588(4) 0.0897(8) 0.5028(5) 0.0457(19) Uani 0.472(15) 1 d . U . A 1
F15A F 0.4876(3) 0.0073(6) 0.3862(6) 0.0410(17) Uani 0.472(15) 1 d . U . A 1
F16A F 0.4606(2) 0.1264(5) 0.2658(5) 0.0311(15) Uani 0.472(15) 1 d . U . A 1
F22A F 0.48318(17) 0.6075(5) 0.1914(5) 0.0288(15) Uani 0.472(15) 1 d . U . A 1
F23A F 0.5462(3) 0.7260(7) 0.1380(5) 0.0385(17) Uani 0.472(15) 1 d . U . A 1
F24A F 0.6423(7) 0.646(2) 0.1483(16) 0.035(3) Uani 0.472(15) 1 d . U . A 1
F25A F 0.6721(7) 0.444(2) 0.2167(11) 0.030(3) Uani 0.472(15) 1 d . U . A 1
F26A F 0.6071(12) 0.315(3) 0.2640(17) 0.025(3) Uani 0.472(15) 1 d . U . A 1
F12B F 0.5930(3) 0.4270(7) 0.3814(5) 0.0272(14) Uani 0.528(15) 1 d . U . A 2
F13B F 0.6249(4) 0.3112(5) 0.5032(3) 0.0362(15) Uani 0.528(15) 1 d . U . A 2
F14B F 0.5777(3) 0.1108(6) 0.5245(4) 0.0380(15) Uani 0.528(15) 1 d . U . A 2
F15B F 0.4957(2) 0.0339(6) 0.4197(5) 0.0402(16) Uani 0.528(15) 1 d . U . A 2
F16B F 0.4615(2) 0.1515(6) 0.2992(5) 0.0345(16) Uani 0.528(15) 1 d . U . A 2
F22B F 0.48397(15) 0.5789(5) 0.1572(5) 0.0334(16) Uani 0.528(15) 1 d . U . A 2
F23B F 0.5530(3) 0.6975(7) 0.1141(4) 0.0383(16) Uani 0.528(15) 1 d . U . A 2
F24B F 0.6527(6) 0.6302(19) 0.1538(14) 0.029(2) Uani 0.528(15) 1 d . U . A 2
F25B F 0.6801(5) 0.4322(17) 0.2315(10) 0.026(2) Uani 0.528(15) 1 d . U . A 2
F26B F 0.6122(11) 0.310(3) 0.2728(15) 0.025(3) Uani 0.528(15) 1 d . U . A 2
C11A C 0.5176(5) 0.2812(12) 0.3120(7) 0.018(2) Uani 0.472(15) 1 d . U . A 1
C12A C 0.5506(5) 0.3205(10) 0.3743(7) 0.022(2) Uani 0.472(15) 1 d . U . A 1
C13A C 0.5660(5) 0.2600(11) 0.4390(7) 0.029(2) Uani 0.472(15) 1 d . U . A 1
C14A C 0.5441(5) 0.1518(8) 0.4428(6) 0.027(2) Uani 0.472(15) 1 d . U . A 1
C15A C 0.5096(4) 0.1106(8) 0.3827(6) 0.026(2) Uani 0.472(15) 1 d . U . A 1
C16A C 0.4959(5) 0.1749(8) 0.3218(6) 0.0227(19) Uani 0.472(15) 1 d . U . A 1
C21A C 0.5398(9) 0.453(2) 0.2309(16) 0.022(3) Uani 0.472(15) 1 d . U . A 1
C22A C 0.5294(5) 0.5583(10) 0.1979(6) 0.021(2) Uani 0.472(15) 1 d . U . A 1
C23A C 0.5605(5) 0.6222(12) 0.1689(8) 0.027(3) Uani 0.472(15) 1 d . U . A 1
C24A C 0.6082(6) 0.5853(14) 0.1721(10) 0.023(3) Uani 0.472(15) 1 d . U . A 1
C25A C 0.6248(8) 0.4845(17) 0.2070(12) 0.022(3) Uani 0.472(15) 1 d . U . A 1
C26A C 0.5881(8) 0.416(2) 0.2342(16) 0.018(3) Uani 0.472(15) 1 d . U . A 1
C11B C 0.5257(5) 0.2951(10) 0.3323(6) 0.019(2) Uani 0.528(15) 1 d . U . A 2
C12B C 0.5667(4) 0.3298(9) 0.3880(5) 0.018(2) Uani 0.528(15) 1 d . U . A 2
C13B C 0.5839(4) 0.2701(9) 0.4511(6) 0.0247(19) Uani 0.528(15) 1 d . U . A 2
C14B C 0.5613(4) 0.1710(8) 0.4625(5) 0.0262(19) Uani 0.528(15) 1 d . U . A 2
C15B C 0.5195(4) 0.1312(7) 0.4104(6) 0.0239(18) Uani 0.528(15) 1 d . U . A 2
C16B C 0.5037(4) 0.1937(8) 0.3478(6) 0.028(2) Uani 0.528(15) 1 d . U . A 2
C21B C 0.5455(7) 0.4414(16) 0.2225(14) 0.015(3) Uani 0.528(15) 1 d . U . A 2
C22B C 0.5323(4) 0.5381(9) 0.1777(6) 0.023(2) Uani 0.528(15) 1 d . U . A 2
C23B C 0.5680(5) 0.6028(10) 0.1545(7) 0.024(2) Uani 0.528(15) 1 d . U . A 2
C24B C 0.6181(5) 0.5664(13) 0.1747(8) 0.018(2) Uani 0.528(15) 1 d . U . A 2
C25B C 0.6303(7) 0.4664(13) 0.2144(10) 0.015(2) Uani 0.528(15) 1 d . U . A 2
C26B C 0.5964(6) 0.4088(19) 0.2354(14) 0.016(3) Uani 0.528(15) 1 d . U . A 2
B1 B 0.5000 0.3666(4) 0.2500 0.0273(10) Uani 1 2 d S T P . .

loop_
_atom_site_aniso_label
_atom_site_aniso_U_11
_atom_site_aniso_U_22
_atom_site_aniso_U_33
_atom_site_aniso_U_23
_atom_site_aniso_U_13
_atom_site_aniso_U_12
Y1 0.0532(3) 0.0487(3) 0.0778(4) 0.0131(3) 0.0364(3) 0.0308(2)
C1 0.0268(14) 0.0249(14) 0.0240(14) 0.0049(11) 0.0118(11) 0.0064(11)
C2 0.0268(14) 0.0234(14) 0.0255(14) -0.0074(11) 0.0064(11) -0.0007(11)
C3 0.0306(15) 0.0261(14) 0.0242(14) 0.0053(11) 0.0118(12) 0.0076(11)
C4 0.0245(14) 0.0218(13) 0.0396(16) -0.0039(12) 0.0117(12) -0.0013(11)
C5 0.0250(14) 0.0343(16) 0.0262(14) -0.0067(12) 0.0053(12) 0.0037(12)
C6 0.0331(16) 0.0303(16) 0.0324(16) 0.0057(12) 0.0110(13) 0.0027(12)
C7 0.0304(15) 0.0350(17) 0.0439(18) 0.0074(14) 0.0180(14) 0.0028(13)
C8 0.0348(16) 0.0265(15) 0.0316(15) 0.0051(12) 0.0101(13) 0.0044(12)
C9 0.052(2) 0.0312(17) 0.0351(17) -0.0048(13) 0.0076(15) -0.0102(14)
C10 0.0435(18) 0.0300(16) 0.0383(18) 0.0033(14) -0.0066(14) -0.0087(14)
C11 0.060(2) 0.0252(15) 0.0328(16) -0.0064(13) 0.0147(15) -0.0056(14)
C12 0.0449(18) 0.0354(16) 0.0251(15) 0.0009(13) 0.0116(14) -0.0006(14)
C13 0.0458(18) 0.0272(15) 0.0237(14) 0.0003(12) 0.0090(13) -0.0029(13)
C14 0.0444(18) 0.0365(17) 0.0281(15) 0.0000(13) 0.0177(14) 0.0014(14)
C15 0.0332(16) 0.0344(16) 0.0342(16) 0.0004(13) 0.0092(13) -0.0050(13)
C16 0.0432(17) 0.0263(15) 0.0302(15) -0.0022(12) 0.0096(13) -0.0040(13)
C17 0.0304(16) 0.0348(17) 0.064(2) -0.0022(16) 0.0203(16) -0.0066(13)
C18 0.0394(17) 0.0369(17) 0.0251(15) -0.0009(13) 0.0057(13) -0.0011(13)
C19 0.052(2) 0.0357(17) 0.0379(18) -0.0083(14) 0.0181(16) 0.0010(15)
C20 0.0331(17) 0.0412(18) 0.0406(18) -0.0018(15) 0.0011(14) 0.0042(14)
F12A 0.037(4) 0.023(2) 0.026(2) -0.0010(17) 0.009(4) -0.005(3)
F13A 0.049(4) 0.038(3) 0.026(3) 0.004(2) 0.002(4) 0.004(3)
F14A 0.058(5) 0.045(4) 0.035(4) 0.019(3) 0.013(3) 0.011(3)
F15A 0.039(3) 0.028(3) 0.061(5) 0.015(3) 0.022(3) 0.001(2)
F16A 0.026(2) 0.026(2) 0.041(4) 0.001(2) 0.007(2) -0.0068(16)
F22A 0.0213(18) 0.025(2) 0.039(4) 0.007(2) 0.007(2) 0.0038(15)
F23A 0.036(3) 0.033(3) 0.046(4) 0.018(3) 0.010(3) 0.002(2)
F24A 0.030(6) 0.046(7) 0.030(4) 0.009(4) 0.008(5) -0.014(5)
F25A 0.025(5) 0.034(4) 0.037(7) 0.004(4) 0.015(4) 0.004(4)
F26A 0.019(6) 0.020(5) 0.038(8) 0.002(4) 0.013(6) 0.004(4)
F12B 0.033(4) 0.023(2) 0.025(2) -0.0002(14) 0.008(3) -0.004(3)
F13B 0.047(4) 0.035(2) 0.021(2) -0.0001(16) 0.000(3) 0.006(3)
F14B 0.054(4) 0.035(3) 0.027(3) 0.015(2) 0.015(3) 0.012(3)
F15B 0.037(3) 0.032(3) 0.058(4) 0.021(3) 0.024(3) 0.0021(19)
F16B 0.023(2) 0.031(3) 0.046(4) 0.013(2) 0.003(2) -0.0057(18)
F22B 0.0170(16) 0.032(3) 0.049(4) 0.018(2) 0.0057(19) 0.0045(14)
F23B 0.031(2) 0.036(3) 0.048(4) 0.025(3) 0.011(2) -0.001(2)
F24B 0.024(5) 0.037(4) 0.029(5) 0.007(3) 0.011(5) -0.006(3)
F25B 0.011(3) 0.031(4) 0.038(6) 0.001(4) 0.009(3) 0.005(2)
F26B 0.018(5) 0.023(4) 0.033(5) 0.007(3) 0.004(3) 0.006(3)
C11A 0.016(4) 0.021(4) 0.021(5) -0.005(3) 0.009(4) 0.004(3)
C12A 0.024(6) 0.018(3) 0.025(5) 0.002(3) 0.009(4) 0.001(3)
C13A 0.031(5) 0.033(4) 0.025(4) 0.001(3) 0.009(3) 0.004(3)
C14A 0.027(6) 0.025(4) 0.029(5) 0.010(3) 0.009(3) 0.006(3)
C15A 0.028(4) 0.022(4) 0.033(4) 0.006(3) 0.013(3) 0.006(3)
C16A 0.017(4) 0.019(3) 0.032(4) 0.001(3) 0.006(4) 0.001(3)
C21A 0.016(5) 0.029(5) 0.022(6) -0.001(4) 0.008(4) 0.006(3)
C22A 0.017(3) 0.024(4) 0.019(5) -0.002(3) 0.000(3) 0.000(2)
C23A 0.021(4) 0.029(4) 0.028(6) 0.006(4) 0.005(3) 0.000(3)
C24A 0.022(5) 0.024(5) 0.024(5) 0.009(3) 0.007(4) -0.002(3)
C25A 0.018(5) 0.027(6) 0.022(6) 0.001(4) 0.007(4) 0.001(3)
C26A 0.019(6) 0.017(4) 0.021(6) -0.001(3) 0.010(5) 0.001(4)
C11B 0.023(5) 0.019(4) 0.016(5) -0.001(3) 0.008(4) 0.002(3)
C12B 0.018(4) 0.022(3) 0.017(4) -0.002(2) 0.007(3) 0.002(3)
C13B 0.031(5) 0.026(3) 0.019(4) 0.000(3) 0.011(4) 0.006(3)
C14B 0.025(4) 0.028(3) 0.030(4) 0.009(3) 0.014(3) 0.009(3)
C15B 0.024(4) 0.024(3) 0.029(4) 0.009(3) 0.015(3) 0.005(3)
C16B 0.018(4) 0.030(4) 0.036(4) 0.005(3) 0.008(3) 0.001(2)
C21B 0.009(5) 0.017(4) 0.023(6) 0.001(4) 0.010(3) 0.000(3)
C22B 0.014(3) 0.027(4) 0.027(5) 0.005(4) 0.003(3) 0.001(2)
C23B 0.022(4) 0.025(4) 0.026(5) 0.012(4) 0.009(3) 0.001(3)
C24B 0.013(4) 0.025(4) 0.015(4) -0.001(3) 0.004(3) -0.001(3)
C25B 0.015(4) 0.017(4) 0.014(4) -0.004(3) 0.006(3) 0.003(3)
C26B 0.008(4) 0.021(5) 0.018(4) -0.002(3) 0.003(3) 0.004(3)
B1 0.019(2) 0.019(2) 0.047(3) 0.000 0.015(2) 0.000

loop_
_atom_type_symbol
_atom_type_description
_atom_type_scat_dispersion_real
_atom_type_scat_dispersion_imag
_atom_type_scat_source
C C 0.0033 0.0016 'International Tables Vol C Tables 4.2.6.8 and 6.1.1.4'
H H 0.0000 0.0000 'International Tables Vol C Tables 4.2.6.8 and 6.1.1.4'
B B 0.0013 0.0007 'International Tables Vol C Tables 4.2.6.8 and 6.1.1.4'
F F 0.0171 0.0103 'International Tables Vol C Tables 4.2.6.8 and 6.1.1.4'
Y Y -2.7962 3.5667 'International Tables Vol C Tables 4.2.6.8 and 6.1.1.4'

loop_
_geom_angle_atom_site_label_1
_geom_angle_atom_site_label_2
_geom_angle_atom_site_label_3
_geom_angle
_geom_angle_site_symmetry_1
_geom_angle_site_symmetry_3
C1 Y1 C1 180.0 7_666 .
C1 Y1 C2 148.54(8) . 7_666
C1 Y1 C2 31.46(8) . .
C1 Y1 C2 31.46(8) 7_666 7_666
C1 Y1 C2 148.54(8) 7_666 .
C1 Y1 C3 51.98(8) 7_666 7_666
C1 Y1 C3 51.98(8) . .
C1 Y1 C3 128.02(8) 7_666 .
C1 Y1 C3 128.02(8) . 7_666
C1 Y1 C4 128.07(8) 7_666 .
C1 Y1 C4 128.07(8) . 7_666
C1 Y1 C4 51.93(8) . .
C1 Y1 C4 51.93(8) 7_666 7_666
C1 Y1 C5 148.70(9) . 7_666
C1 Y1 C5 148.70(9) 7_666 .
C1 Y1 C5 31.30(9) . .
C1 Y1 C5 31.30(9) 7_666 7_666
C2 Y1 C2 180.0 7_666 .
C2 Y1 C3 31.32(8) 7_666 7_666
C2 Y1 C3 148.68(8) 7_666 .
C2 Y1 C3 148.68(8) . 7_666
C2 Y1 C3 31.32(8) . .
C2 Y1 C4 128.11(8) 7_666 .
C2 Y1 C4 51.89(8) . .
C2 Y1 C4 51.89(8) 7_666 7_666
C2 Y1 C4 128.11(8) . 7_666
C3 Y1 C3 180.0 7_666 .
C4 Y1 C3 148.52(9) 7_666 .
C4 Y1 C3 31.48(9) 7_666 7_666
C4 Y1 C3 31.48(9) . .
C4 Y1 C3 148.52(9) . 7_666
C4 Y1 C4 180.0 . 7_666
C5 Y1 C2 51.83(8) 7_666 7_666
C5 Y1 C2 51.83(8) . .
C5 Y1 C2 128.17(8) 7_666 .
C5 Y1 C2 128.17(8) . 7_666
C5 Y1 C3 51.94(8) 7_666 7_666
C5 Y1 C3 51.94(8) . .
C5 Y1 C3 128.06(8) . 7_666
C5 Y1 C3 128.06(8) 7_666 .
C5 Y1 C4 148.61(9) 7_666 .
C5 Y1 C4 31.39(9) 7_666 7_666
C5 Y1 C4 31.39(9) . .
C5 Y1 C4 148.61(9) . 7_666
C5 Y1 C5 180.00(11) . 7_666
C2 C1 Y1 75.28(15) . .
C2 C1 C6 122.8(2) . .
C5 C1 Y1 74.54(15) . .
C5 C1 C2 108.3(2) . .
C5 C1 C6 128.4(2) . .
C6 C1 Y1 122.62(17) . .
C1 C2 Y1 73.26(14) . .
C1 C2 C3 108.0(2) . .
C1 C2 C9 128.7(3) . .
C3 C2 Y1 74.77(15) . .
C3 C2 C9 122.4(2) . .
C9 C2 Y1 126.46(19) . .
C2 C3 Y1 73.91(14) . .
C2 C3 C4 107.6(2) . .
C2 C3 C12 129.0(3) . .
C4 C3 Y1 73.88(15) . .
C4 C3 C12 122.1(2) . .
C12 C3 Y1 128.25(18) . .
C3 C4 Y1 74.65(15) . .
C3 C4 C15 129.6(3) . .
C5 C4 Y1 73.43(15) . .
C5 C4 C3 107.7(2) . .
C5 C4 C15 121.7(3) . .
C15 C4 Y1 126.79(19) . .
C1 C5 Y1 74.16(15) . .
C1 C5 C4 108.5(2) . .
C1 C5 C18 122.0(3) . .
C4 C5 Y1 75.17(16) . .
C4 C5 C18 129.1(3) . .
C18 C5 Y1 122.40(18) . .
C1 C6 H6 106.2 . .
C1 C6 C8 111.2(2) . .
C7 C6 C1 115.1(2) . .
C7 C6 H6 106.2 . .
C7 C6 C8 111.2(2) . .
C8 C6 H6 106.2 . .
C6 C7 H7A 109.5 . .
C6 C7 H7B 109.5 . .
C6 C7 H7C 109.5 . .
H7A C7 H7B 109.5 . .
H7A C7 H7C 109.5 . .
H7B C7 H7C 109.5 . .
C6 C8 H8A 109.5 . .
C6 C8 H8B 109.5 . .
C6 C8 H8C 109.5 . .
H8A C8 H8B 109.5 . .
H8A C8 H8C 109.5 . .
H8B C8 H8C 109.5 . .
C2 C9 H9 106.0 . .
C2 C9 C11 110.4(3) . .
C10 C9 C2 116.7(3) . .
C10 C9 H9 106.0 . .
C10 C9 C11 111.0(3) . .
C11 C9 H9 106.0 . .
C9 C10 H10A 109.5 . .
C9 C10 H10B 109.5 . .
C9 C10 H10C 109.5 . .
H10A C10 H10B 109.5 . .
H10A C10 H10C 109.5 . .
H10B C10 H10C 109.5 . .
C9 C11 H11A 109.5 . .
C9 C11 H11B 109.5 . .
C9 C11 H11C 109.5 . .
H11A C11 H11B 109.5 . .
H11A C11 H11C 109.5 . .
H11B C11 H11C 109.5 . .
C3 C12 H12 106.2 . .
C3 C12 C14 111.0(2) . .
C13 C12 C3 116.8(2) . .
C13 C12 H12 106.2 . .
C13 C12 C14 109.8(2) . .
C14 C12 H12 106.2 . .
C12 C13 H13A 109.5 . .
C12 C13 H13B 109.5 . .
C12 C13 H13C 109.5 . .
H13A C13 H13B 109.5 . .
H13A C13 H13C 109.5 . .
H13B C13 H13C 109.5 . .
C12 C14 H14A 109.5 . .
C12 C14 H14B 109.5 . .
C12 C14 H14C 109.5 . .
H14A C14 H14B 109.5 . .
H14A C14 H14C 109.5 . .
H14B C14 H14C 109.5 . .
C4 C15 H15 106.5 . .
C4 C15 C16 115.0(2) . .
C16 C15 H15 106.5 . .
C17 C15 C4 112.0(2) . .
C17 C15 H15 106.5 . .
C17 C15 C16 109.7(2) . .
C15 C16 H16A 109.5 . .
C15 C16 H16B 109.5 . .
C15 C16 H16C 109.5 . .
H16A C16 H16B 109.5 . .
H16A C16 H16C 109.5 . .
H16B C16 H16C 109.5 . .
C15 C17 H17A 109.5 . .
C15 C17 H17B 109.5 . .
C15 C17 H17C 109.5 . .
H17A C17 H17B 109.5 . .
H17A C17 H17C 109.5 . .
H17B C17 H17C 109.5 . .
C5 C18 H18 106.4 . .
C5 C18 C20 112.1(2) . .
C19 C18 C5 114.4(2) . .
C19 C18 H18 106.4 . .
C19 C18 C20 110.5(3) . .
C20 C18 H18 106.4 . .
C18 C19 H19A 109.5 . .
C18 C19 H19B 109.5 . .
C18 C19 H19C 109.5 . .
H19A C19 H19B 109.5 . .
H19A C19 H19C 109.5 . .
H19B C19 H19C 109.5 . .
C18 C20 H20A 109.5 . .
C18 C20 H20B 109.5 . .
C18 C20 H20C 109.5 . .
H20A C20 H20B 109.5 . .
H20A C20 H20C 109.5 . .
H20B C20 H20C 109.5 . .
C12A C11A C16A 111.8(10) . .
C12A C11A B1 117.9(9) . .
C16A C11A B1 128.4(9) . .
F12A C12A C13A 112.9(10) . .
C11A C12A F12A 121.0(10) . .
C11A C12A C13A 126.0(10) . .
F13A C13A C12A 121.6(10) . .
F13A C13A C14A 120.4(10) . .
C12A C13A C14A 118.0(9) . .
F14A C14A C13A 120.0(10) . .
F14A C14A C15A 121.9(9) . .
C15A C14A C13A 118.1(9) . .
F15A C15A C14A 118.6(8) . .
F15A C15A C16A 120.6(8) . .
C16A C15A C14A 120.8(9) . .
F16A C16A C11A 119.1(8) . .
F16A C16A C15A 115.8(8) . .
C15A C16A C11A 125.0(9) . .
C22A C21A B1 126.7(15) . .
C26A C21A C22A 111.8(17) . .
C26A C21A B1 120.4(16) . .
F22A C22A C21A 118.9(12) . .
F22A C22A C23A 113.9(10) . .
C23A C22A C21A 127.2(12) . .
F23A C23A C22A 121.9(10) . .
F23A C23A C24A 117.2(11) . .
C24A C23A C22A 120.9(12) . .
F24A C24A C23A 124.5(13) . .
F24A C24A C25A 116.9(14) . .
C23A C24A C25A 118.3(15) . .
F25A C25A C24A 122.9(17) . .
F25A C25A C26A 118.9(15) . .
C24A C25A C26A 118.1(15) . .
F26A C26A C21A 123(2) . .
F26A C26A C25A 113.5(18) . .
C21A C26A C25A 123.4(18) . .
C12B C11B C16B 112.3(8) . .
C12B C11B B1 127.3(8) . .
C16B C11B B1 120.4(8) . .
F12B C12B C11B 120.0(8) . .
F12B C12B C13B 116.1(7) . .
C13B C12B C11B 123.9(9) . .
C12B C13B F13B 119.6(7) . .
C14B C13B F13B 119.4(8) . .
C14B C13B C12B 121.0(9) . .
F14B C14B C15B 118.8(7) . .
C13B C14B F14B 121.9(8) . .
C13B C14B C15B 119.2(8) . .
F15B C15B C14B 121.2(7) . .
F15B C15B C16B 121.1(9) . .
C16B C15B C14B 117.7(7) . .
F16B C16B C11B 119.1(8) . .
F16B C16B C15B 114.9(8) . .
C15B C16B C11B 126.0(8) . .
C22B C21B B1 120.7(12) . .
C26B C21B C22B 113.6(13) . .
C26B C21B B1 125.4(13) . .
F22B C22B C21B 121.5(10) . .
F22B C22B C23B 115.4(9) . .
C23B C22B C21B 122.9(11) . .
F23B C23B C22B 119.8(10) . .
F23B C23B C24B 122.1(10) . .
C24B C23B C22B 118.0(10) . .
F24B C24B C23B 118.0(12) . .
F24B C24B C25B 123.2(11) . .
C25B C24B C23B 118.8(12) . .
F25B C25B C24B 116.7(13) . .
C26B C25B F25B 121.7(13) . .
C26B C25B C24B 121.6(14) . .
F26B C26B C21B 118.5(19) . .
C25B C26B F26B 116.9(16) . .
C25B C26B C21B 124.7(16) . .
C11A B1 C11A 99.5(10) . 2_655
C11A B1 C21A 107.9(12) 2_655 .
C11A B1 C21A 120.0(11) . .
C11A B1 C21A 120.0(11) 2_655 2_655
C11A B1 C21A 107.9(12) . 2_655
C21A B1 C21A 102.7(15) . 2_655
C11B B1 C11B 124.0(8) . 2_655
C21B B1 C11B 112.1(9) 2_655 2_655
C21B B1 C11B 112.1(9) . .
C21B B1 C11B 95.5(10) . 2_655
C21B B1 C11B 95.5(10) 2_655 .
C21B B1 C21B 119.5(12) . 2_655

loop_
_geom_bond_atom_site_label_1
_geom_bond_atom_site_label_2
_geom_bond_distance
_geom_bond_site_symmetry_2
Y1 C1 2.606(3) 7_666
Y1 C1 2.607(3) .
Y1 C2 2.633(3) 7_666
Y1 C2 2.633(3) .
Y1 C3 2.644(3) .
Y1 C3 2.644(3) 7_666
Y1 C4 2.634(3) 7_666
Y1 C4 2.634(3) .
Y1 C5 2.611(3) 7_666
Y1 C5 2.611(3) .
C1 C2 1.421(4) .
C1 C5 1.407(4) .
C1 C6 1.536(4) .
C2 C3 1.424(4) .
C2 C9 1.532(4) .
C3 C4 1.432(4) .
C3 C12 1.538(4) .
C4 C5 1.419(4) .
C4 C15 1.535(4) .
C5 C18 1.528(4) .
C6 H6 1.0000 .
C6 C7 1.509(4) .
C6 C8 1.538(4) .
C7 H7A 0.9800 .
C7 H7B 0.9800 .
C7 H7C 0.9800 .
C8 H8A 0.9800 .
C8 H8B 0.9800 .
C8 H8C 0.9800 .
C9 H9 1.0000 .
C9 C10 1.509(4) .
C9 C11 1.541(4) .
C10 H10A 0.9800 .
C10 H10B 0.9800 .
C10 H10C 0.9800 .
C11 H11A 0.9800 .
C11 H11B 0.9800 .
C11 H11C 0.9800 .
C12 H12 1.0000 .
C12 C13 1.532(4) .
C12 C14 1.543(4) .
C13 H13A 0.9800 .
C13 H13B 0.9800 .
C13 H13C 0.9800 .
C14 H14A 0.9800 .
C14 H14B 0.9800 .
C14 H14C 0.9800 .
C15 H15 1.0000 .
C15 C16 1.543(4) .
C15 C17 1.530(4) .
C16 H16A 0.9800 .
C16 H16B 0.9800 .
C16 H16C 0.9800 .
C17 H17A 0.9800 .
C17 H17B 0.9800 .
C17 H17C 0.9800 .
C18 H18 1.0000 .
C18 C19 1.521(4) .
C18 C20 1.538(4) .
C19 H19A 0.9800 .
C19 H19B 0.9800 .
C19 H19C 0.9800 .
C20 H20A 0.9800 .
C20 H20B 0.9800 .
C20 H20C 0.9800 .
F12A C12A 1.372(12) .
F13A C13A 1.331(11) .
F14A C14A 1.333(11) .
F15A C15A 1.349(10) .
F16A C16A 1.360(10) .
F22A C22A 1.360(12) .
F23A C23A 1.352(13) .
F24A C24A 1.35(2) .
F25A C25A 1.338(19) .
F26A C26A 1.34(3) .
F12B C12B 1.362(11) .
F13B C13B 1.372(10) .
F14B C14B 1.357(9) .
F15B C15B 1.338(9) .
F16B C16B 1.364(8) .
F22B C22B 1.355(11) .
F23B C23B 1.344(11) .
F24B C24B 1.347(19) .
F25B C25B 1.367(16) .
F26B C26B 1.36(2) .
C11A C12A 1.372(12) .
C11A C16A 1.403(14) .
C11A B1 1.529(14) .
C12A C13A 1.398(15) .
C13A C14A 1.400(14) .
C14A C15A 1.368(12) .
C15A C16A 1.360(12) .
C21A C22A 1.38(2) .
C21A C26A 1.370(19) .
C21A B1 1.59(2) .
C22A C23A 1.362(15) .
C23A C24A 1.357(15) .
C24A C25A 1.364(17) .
C25A C26A 1.49(3) .
C11B C12B 1.385(11) .
C11B C16B 1.389(13) .
C11B B1 1.765(12) .
C12B C13B 1.371(12) .
C13B C14B 1.349(12) .
C14B C15B 1.380(11) .
C15B C16B 1.378(11) .
C21B C22B 1.404(19) .
C21B C26B 1.396(16) .
C21B B1 1.718(17) .
C22B C23B 1.400(13) .
C23B C24B 1.382(13) .
C24B C25B 1.381(15) .
C25B C26B 1.30(2) .
B1 C11A 1.529(14) 2_655
B1 C21A 1.59(2) 2_655
B1 C11B 1.765(12) 2_655
B1 C21B 1.718(17) 2_655
